data_2012770
loop_
_publ_author_name
'Deschamps, Jeffrey R.'
'George, Clifford'
'Flippen-Anderson, Judith L.'

_publ_section_title
;(1<i>R</i>)-2-[(3<i>R</i>,4<i>S</i>)-3-Methyl-4-(<i>N</i>-phenyl-<i>N</i>-propionylamino)piperidin-1-yl]-1-phenylethyl
 <i>p</i>-bromobenzoate and
 <i>N</i>-{(3<i>R</i>,4<i>S</i>)-1-[(2<i>S</i>)-2-(4-bromophenyl)-2-hydroxyethyl]-3-methyl-piperidin-4-yl}-<i>N</i>-phenylacrylamide
;
_journal_issue 6
_journal_name_full 'Acta Crystallographica Section C'
_journal_page_first o362
_journal_page_last o364
_journal_paper_doi 10.1107/S0108270102006443
_journal_volume 58
_journal_year 2002
_chemical_formula_iupac 'C30 H33 Br N2 O3'
_chemical_formula_moiety 'C30 H33 Br N2 O3'
_chemical_formula_sum 'C30 H33 Br N2 O3'
_chemical_formula_weight 549.49
_chemical_name_systematic
;
(1R)-2-[(3R,4S)-3-Methyl-4-(N-phenyl-N-propionylamino)pyridyl]-1-
phenylethyl p-bromobenzoate
;
_space_group_IT_number 4
_symmetry_cell_setting monoclinic
_symmetry_space_group_name_Hall 'P 2yb'
_symmetry_space_group_name_H-M 'P 1 21 1'
_atom_sites_solution_hydrogens geom
_atom_sites_solution_primary direct
_atom_sites_solution_secondary difmap
_audit_creation_method SHELXL-97
_cell_angle_alpha 90.00
_cell_angle_beta 92.2080(10)
_cell_angle_gamma 90.00
_cell_formula_units_Z 4
_cell_length_a 10.8806(2)
_cell_length_b 22.4670(5)
_cell_length_c 11.5313(3)
_cell_measurement_reflns_used 6392
_cell_measurement_temperature 153(2)
_cell_measurement_theta_max 66.8
_cell_measurement_theta_min 3.93
_cell_volume 2816.78(11)
_computing_cell_refinement 'SAINT (Bruker, 2001)'
_computing_data_collection 'SMART (Bruker 2001)'
_computing_data_reduction SAINT
_computing_molecular_graphics 'SHELXTL (Bruker, 2001)'
_computing_structure_refinement 'SHELXTL (Sheldrick, 1997)'
_computing_structure_solution 'SHELXTL (Sheldrick, 1997)'
_diffrn_ambient_temperature 153(2)
_diffrn_measured_fraction_theta_full 0.921
_diffrn_measured_fraction_theta_max 0.921
_diffrn_measurement_device_type 'Bruker CCD area-detector'
_diffrn_measurement_method \w
_diffrn_radiation_monochromator 'Gobel mirrors'
_diffrn_radiation_source 'rotating anode'
_diffrn_radiation_type CuK\a
_diffrn_radiation_wavelength 1.54178
_diffrn_reflns_av_R_equivalents 0.0242
_diffrn_reflns_av_sigmaI/netI 0.0469
_diffrn_reflns_limit_h_max 12
_diffrn_reflns_limit_h_min -12
_diffrn_reflns_limit_k_max 26
_diffrn_reflns_limit_k_min -23
_diffrn_reflns_limit_l_max 13
_diffrn_reflns_limit_l_min -12
_diffrn_reflns_number 13643
_diffrn_reflns_theta_full 67.03
_diffrn_reflns_theta_max 67.03
_diffrn_reflns_theta_min 3.93
_diffrn_standards_decay_% 0.0
_diffrn_standards_interval_time variable
_diffrn_standards_number 88
_exptl_absorpt_coefficient_mu 2.240
_exptl_absorpt_correction_T_max 0.9307
_exptl_absorpt_correction_T_min 0.6084
_exptl_absorpt_correction_type integration
_exptl_absorpt_process_details '(Bruker, 2001)'
_exptl_crystal_colour colorless
_exptl_crystal_density_diffrn 1.296
_exptl_crystal_density_method 'not measured'
_exptl_crystal_description prism
_exptl_crystal_F_000 1144
_exptl_crystal_size_max 0.56
_exptl_crystal_size_mid 0.44
_exptl_crystal_size_min 0.24
_refine_diff_density_max 0.225
_refine_diff_density_min -0.445
_refine_ls_abs_structure_details 'Flack (1983)'
_refine_ls_abs_structure_Flack 0.032(15)
_refine_ls_extinction_coef 0.0386(10)
_refine_ls_extinction_expression Fc^*^=kFc[1+0.001xFc^2^\l^3^/sin(2\q)]^-1/4^
_refine_ls_extinction_method SHELXTL
_refine_ls_goodness_of_fit_ref 1.066
_refine_ls_hydrogen_treatment constr
_refine_ls_matrix_type full
_refine_ls_number_parameters 650
_refine_ls_number_reflns 7419
_refine_ls_number_restraints 1
_refine_ls_restrained_S_all 1.066
_refine_ls_R_factor_all 0.0485
_refine_ls_R_factor_gt 0.0471
_refine_ls_shift/su_max 0.001
_refine_ls_shift/su_mean 0.000
_refine_ls_structure_factor_coef Fsqd
_refine_ls_weighting_details 'calc w = 1/[\s^2^(Fo^2^)+(0.0803P)^2^+0.1540P] where P = (Fo^2^+2Fc^2^)/3'
_refine_ls_weighting_scheme calc
_refine_ls_wR_factor_gt 0.1201
_refine_ls_wR_factor_ref 0.1215
_reflns_number_gt 6654
_reflns_number_total 7419
_reflns_threshold_expression I>2\s(I)
_cod_data_source_file sk1544.cif
_cod_data_source_block II
_cod_depositor_comments
;
The following automatic conversions were performed:
'_symmetry_cell_setting' value 'Monoclinic' changed to 'monoclinic'
according to '/home/saulius/struct/CIF-dictionaries/cif_core.dic'
dictionary named 'cif_core.dic' version 2.4.1 from 2010-06-29.

Automatic conversion script
Id: cif_fix_enum 1527 2010-12-29 10:47:43Z saulius 

The following automatic conversions were performed:

'_symmetry_cell_setting' value 'Monoclinic' changed to 'monoclinic'
according to /home/saulius/struct/CIF-dictionaries/cif_core.dic
dictionary named 'cif_core.dic' version 2.4.1 from 2010-06-29.

Automatic conversion script
Id: cif_fix_values 1715 2011-07-08 13:25:40Z adriana 
;
_cod_original_sg_symbol_H-M 'P 21'
_cod_database_code 2012770
_cod_database_fobs_code 2012770

loop_
_symmetry_equiv_pos_as_xyz
'x, y, z'
'-x, y+1/2, -z'

loop_
_atom_site_label
_atom_site_fract_x
_atom_site_fract_y
_atom_site_fract_z
_atom_site_U_iso_or_equiv
_atom_site_adp_type
_atom_site_calc_flag
_atom_site_refinement_flags
_atom_site_occupancy
_atom_site_disorder_assembly
_atom_site_disorder_group
_atom_site_type_symbol
Br1 1.31391(4) 0.70497(3) 0.08320(8) 0.1492(3) Uani d . 1 . . Br
N1 0.6620(2) 0.53291(11) 0.2724(2) 0.0698(5) Uani d . 1 . . N
C2 0.6512(3) 0.46973(14) 0.3022(3) 0.0754(7) Uani d . 1 . . C
H2A 0.6698 0.4457 0.2351 0.090 Uiso calc R 1 . . H
H2B 0.5673 0.4613 0.3223 0.090 Uiso calc R 1 . . H
C3 0.7381(3) 0.45283(14) 0.4034(3) 0.0733(7) Uani d . 1 . . C
H3A 0.7203 0.4114 0.4237 0.088 Uiso calc R 1 . . H
C4 0.7076(3) 0.49106(13) 0.5071(2) 0.0696(6) Uani d . 1 . . C
H4A 0.6219 0.4823 0.5241 0.083 Uiso calc R 1 . . H
C5 0.7123(4) 0.55663(14) 0.4767(3) 0.0832(8) Uani d . 1 . . C
H5A 0.7960 0.5679 0.4604 0.100 Uiso calc R 1 . . H
H5B 0.6862 0.5802 0.5418 0.100 Uiso calc R 1 . . H
C6 0.6281(4) 0.56853(16) 0.3709(3) 0.0856(9) Uani d . 1 . . C
H6A 0.5439 0.5596 0.3896 0.103 Uiso calc R 1 . . H
H6B 0.6324 0.6104 0.3507 0.103 Uiso calc R 1 . . H
N7 0.7828(2) 0.47563(11) 0.6141(2) 0.0719(6) Uani d . 1 . . N
C8 0.7520(3) 0.42505(14) 0.6712(3) 0.0760(7) Uani d . 1 . . C
O8 0.6656(2) 0.39404(11) 0.6390(2) 0.0890(6) Uani d . 1 . . O
C9 0.8341(4) 0.40870(17) 0.7771(3) 0.0928(10) Uani d . 1 . . C
H9A 0.9170 0.4013 0.7524 0.111 Uiso calc R 1 . . H
H9B 0.8373 0.4420 0.8306 0.111 Uiso calc R 1 . . H
C10 0.7883(5) 0.3544(2) 0.8388(4) 0.1120(13) Uani d . 1 . . C
H10A 0.8422 0.3457 0.9045 0.168 Uiso calc R 1 . . H
H10B 0.7865 0.3211 0.7866 0.168 Uiso calc R 1 . . H
H10C 0.7069 0.3618 0.8647 0.168 Uiso calc R 1 . . H
C1A 0.8760(3) 0.51521(15) 0.6590(3) 0.0808(8) Uani d . 1 . . C
C6A 0.8415(5) 0.56342(17) 0.7281(3) 0.0957(11) Uani d . 1 . . C
H6AA 0.7594 0.5694 0.7444 0.115 Uiso calc R 1 . . H
C5A 0.9312(8) 0.6020(2) 0.7715(4) 0.131(2) Uani d . 1 . . C
H5AA 0.9093 0.6348 0.8152 0.157 Uiso calc R 1 . . H
C4A 1.0528(8) 0.5916(3) 0.7498(6) 0.148(3) Uani d . 1 . . C
H4AA 1.1130 0.6175 0.7793 0.177 Uiso calc R 1 . . H
C3A 1.0859(6) 0.5439(3) 0.6855(6) 0.142(2) Uani d . 1 . . C
H3AA 1.1688 0.5372 0.6732 0.170 Uiso calc R 1 . . H
C2A 0.9984(4) 0.5050(2) 0.6379(4) 0.1019(11) Uani d . 1 . . C
H2AA 1.0217 0.4729 0.5928 0.122 Uiso calc R 1 . . H
C1' 0.5864(3) 0.54758(16) 0.1685(3) 0.0750(7) Uani d . 1 . . C
H1'A 0.5699 0.5900 0.1675 0.090 Uiso calc R 1 . . H
H1'B 0.5082 0.5270 0.1716 0.090 Uiso calc R 1 . . H
C2' 0.6476(3) 0.53051(14) 0.0583(2) 0.0703(7) Uani d . 1 . . C
H2'A 0.6703 0.4883 0.0623 0.084 Uiso calc R 1 . . H
C1B 0.5714(3) 0.54131(14) -0.0503(2) 0.0708(7) Uani d . 1 . . C
C6B 0.5606(4) 0.49751(19) -0.1339(3) 0.0934(9) Uani d . 1 . . C
H6BA 0.6003 0.4613 -0.1214 0.112 Uiso calc R 1 . . H
C5B 0.4918(4) 0.5063(2) -0.2364(4) 0.1066(13) Uani d . 1 . . C
H5BA 0.4868 0.4765 -0.2924 0.128 Uiso calc R 1 . . H
C4B 0.4314(4) 0.5591(3) -0.2544(4) 0.1085(14) Uani d . 1 . . C
H4BA 0.3856 0.5654 -0.3231 0.130 Uiso calc R 1 . . H
C3B 0.4383(4) 0.6027(2) -0.1714(4) 0.1123(14) Uani d . 1 . . C
H3BA 0.3946 0.6379 -0.1826 0.135 Uiso calc R 1 . . H
C2B 0.5105(4) 0.59443(19) -0.0703(3) 0.0940(10) Uani d . 1 . . C
H2BA 0.5177 0.6249 -0.0158 0.113 Uiso calc R 1 . . H
O11 0.75949(19) 0.56638(9) 0.05400(19) 0.0746(5) Uani d . 1 . . O
C12X 0.8672(3) 0.53824(14) 0.0593(3) 0.0737(7) Uani d . 1 . . C
O12 0.8776(2) 0.48459(11) 0.0566(3) 0.0994(7) Uani d . 1 . . O
C1C 0.9738(3) 0.57982(14) 0.0691(3) 0.0714(7) Uani d . 1 . . C
C6C 0.9585(3) 0.64092(18) 0.0714(3) 0.0909(9) Uani d . 1 . . C
H6CA 0.8796 0.6570 0.0709 0.109 Uiso calc R 1 . . H
C5C 1.0593(4) 0.67826(19) 0.0746(5) 0.1072(13) Uani d . 1 . . C
H5CA 1.0495 0.7194 0.0736 0.129 Uiso calc R 1 . . H
C4C 1.1755(3) 0.65304(19) 0.0794(4) 0.0977(11) Uani d . 1 . . C
C3C 1.1926(3) 0.59317(19) 0.0764(4) 0.0977(10) Uani d . 1 . . C
H3CA 1.2715 0.5772 0.0775 0.117 Uiso calc R 1 . . H
C2C 1.0909(3) 0.55651(18) 0.0714(3) 0.0902(9) Uani d . 1 . . C
H2CA 1.1015 0.5155 0.0697 0.108 Uiso calc R 1 . . H
C3' 0.8706(4) 0.4553(2) 0.3692(3) 0.0980(11) Uani d . 1 . . C
H3'A 0.9233 0.4445 0.4345 0.147 Uiso calc R 1 . . H
H3'B 0.8900 0.4950 0.3449 0.147 Uiso calc R 1 . . H
H3'C 0.8828 0.4281 0.3065 0.147 Uiso calc R 1 . . H
N11 0.3408(2) 0.30120(12) 0.8114(2) 0.0780(6) Uani d . 1 . . N
Br11 -0.34520(5) 0.14363(3) 0.57529(8) 0.1575(3) Uani d . 1 . . Br
C12 0.3757(4) 0.36120(19) 0.8462(3) 0.0946(10) Uani d . 1 . . C
H12A 0.3732 0.3869 0.7786 0.114 Uiso calc R 1 . . H
H12B 0.4593 0.3609 0.8785 0.114 Uiso calc R 1 . . H
C13 0.2903(4) 0.38568(16) 0.9356(3) 0.0877(9) Uani d . 1 . . C
H13A 0.3238 0.4242 0.9613 0.105 Uiso calc R 1 . . H
C14 0.2958(3) 0.34423(16) 1.0410(3) 0.0763(7) Uani d . 1 . . C
H14A 0.3813 0.3443 1.0709 0.092 Uiso calc R 1 . . H
C15 0.2663(3) 0.28030(15) 1.0042(3) 0.0835(8) Uani d . 1 . . C
H15A 0.2770 0.2540 1.0705 0.100 Uiso calc R 1 . . H
H15B 0.1813 0.2777 0.9760 0.100 Uiso calc R 1 . . H
C16 0.3508(3) 0.26102(18) 0.9093(3) 0.0874(9) Uani d . 1 . . C
H16A 0.4351 0.2604 0.9397 0.105 Uiso calc R 1 . . H
H16B 0.3291 0.2211 0.8840 0.105 Uiso calc R 1 . . H
N17 0.2197(2) 0.36480(12) 1.1372(2) 0.0737(6) Uani d . 1 . . N
C18 0.2643(3) 0.41108(18) 1.2029(3) 0.0845(8) Uani d . 1 . . C
O18 0.3590(2) 0.43685(15) 1.1791(2) 0.1107(9) Uani d . 1 . . O
C19 0.1906(4) 0.4295(2) 1.3054(4) 0.0988(11) Uani d . 1 . . C
H19A 0.1094 0.4420 1.2776 0.119 Uiso calc R 1 . . H
H19B 0.1806 0.3953 1.3556 0.119 Uiso calc R 1 . . H
C20 0.2490(6) 0.4787(3) 1.3742(6) 0.148(3) Uani d . 1 . . C
H20A 0.1985 0.4886 1.4379 0.223 Uiso calc R 1 . . H
H20B 0.2575 0.5130 1.3255 0.223 Uiso calc R 1 . . H
H20C 0.3287 0.4663 1.4035 0.223 Uiso calc R 1 . . H
C11A 0.1114(3) 0.33283(14) 1.1701(2) 0.0707(7) Uani d . 1 . . C
C12A 0.1226(4) 0.28576(18) 1.2477(3) 0.0918(10) Uani d . 1 . . C
H12C 0.1995 0.2745 1.2781 0.110 Uiso calc R 1 . . H
C13A 0.0174(6) 0.25561(19) 1.2794(4) 0.1134(15) Uani d . 1 . . C
H13B 0.0240 0.2235 1.3301 0.136 Uiso calc R 1 . . H
C14A -0.0949(5) 0.2729(3) 1.2367(4) 0.1196(16) Uani d . 1 . . C
H14B -0.1647 0.2528 1.2595 0.143 Uiso calc R 1 . . H
C15A -0.1070(4) 0.3191(3) 1.1611(4) 0.1117(14) Uani d . 1 . . C
H15C -0.1844 0.3303 1.1317 0.134 Uiso calc R 1 . . H
C16A -0.0040(3) 0.34938(18) 1.1285(3) 0.0869(8) Uani d . 1 . . C
H16C -0.0123 0.3814 1.0777 0.104 Uiso calc R 1 . . H
C11' 0.4041(3) 0.28139(17) 0.7090(3) 0.0802(8) Uani d . 1 . . C
H11A 0.4110 0.2383 0.7098 0.096 Uiso calc R 1 . . H
H11B 0.4865 0.2979 0.7104 0.096 Uiso calc R 1 . . H
C12' 0.3342(3) 0.30112(16) 0.5995(3) 0.0778(7) Uani d . 1 . . C
H12D 0.3202 0.3442 0.6021 0.093 Uiso calc R 1 . . H
C11B 0.3966(3) 0.28517(14) 0.4889(3) 0.0743(7) Uani d . 1 . . C
C16B 0.4690(4) 0.32519(19) 0.4352(3) 0.0980(11) Uani d . 1 . . C
H1CA 0.4820 0.3625 0.4685 0.118 Uiso calc R 1 . . H
C15B 0.5236(5) 0.3117(2) 0.3325(4) 0.1121(13) Uani d . 1 . . C
H15D 0.5720 0.3399 0.2969 0.135 Uiso calc R 1 . . H
C14B 0.5067(4) 0.2573(2) 0.2833(3) 0.1044(12) Uani d . 1 . . C
H14C 0.5443 0.2480 0.2146 0.125 Uiso calc R 1 . . H
C13B 0.4333(5) 0.2159(2) 0.3356(4) 0.1095(12) Uani d . 1 . . C
H13C 0.4200 0.1788 0.3014 0.131 Uiso calc R 1 . . H
C12B 0.3797(4) 0.22966(17) 0.4394(4) 0.0973(10) Uani d . 1 . . C
H12E 0.3322 0.2014 0.4759 0.117 Uiso calc R 1 . . H
O21 0.21741(19) 0.27019(11) 0.5997(2) 0.0810(5) Uani d . 1 . . O
C22 0.1136(3) 0.30167(15) 0.5851(2) 0.0734(7) Uani d . 1 . . C
O22 0.1111(3) 0.35448(13) 0.5727(3) 0.1037(7) Uani d . 1 . . O
C11C 0.0040(3) 0.26211(15) 0.5863(2) 0.0714(7) Uani d . 1 . . C
C16C -0.1106(3) 0.28650(18) 0.5620(3) 0.0918(9) Uani d . 1 . . C
H16D -0.1178 0.3271 0.5479 0.110 Uiso calc R 1 . . H
C15C -0.2147(4) 0.2513(2) 0.5585(4) 0.0977(10) Uani d . 1 . . C
H15E -0.2918 0.2676 0.5415 0.117 Uiso calc R 1 . . H
C14C -0.2014(3) 0.1925(2) 0.5803(4) 0.0990(11) Uani d . 1 . . C
C13C -0.0908(4) 0.1661(2) 0.6040(5) 0.1201(15) Uani d . 1 . . C
H13D -0.0851 0.1253 0.6173 0.144 Uiso calc R 1 . . H
C12C 0.0137(3) 0.20201(19) 0.6078(4) 0.0959(10) Uani d . 1 . . C
H12F 0.0904 0.1853 0.6250 0.115 Uiso calc R 1 . . H
C13' 0.1613(5) 0.3970(2) 0.8846(3) 0.1101(13) Uani d . 1 . . C
H13E 0.1658 0.4233 0.8192 0.165 Uiso calc R 1 . . H
H13F 0.1120 0.4150 0.9423 0.165 Uiso calc R 1 . . H
H13G 0.1249 0.3600 0.8600 0.165 Uiso calc R 1 . . H

loop_
_atom_site_aniso_label
_atom_site_aniso_U_11
_atom_site_aniso_U_22
_atom_site_aniso_U_33
_atom_site_aniso_U_12
_atom_site_aniso_U_13
_atom_site_aniso_U_23
Br1 0.0749(3) 0.1135(4) 0.2608(7) -0.0262(3) 0.0293(3) -0.0646(4)
N1 0.0604(13) 0.0668(13) 0.0818(13) 0.0044(10) -0.0032(10) 0.0024(10)
C2 0.0724(19) 0.0672(16) 0.0857(17) -0.0001(13) -0.0079(13) -0.0013(12)
C3 0.0710(18) 0.0626(15) 0.0857(17) 0.0045(13) -0.0054(13) 0.0009(12)
C4 0.0559(14) 0.0713(16) 0.0811(16) 0.0021(12) -0.0015(11) 0.0027(12)
C5 0.097(2) 0.0644(16) 0.0871(18) 0.0093(16) -0.0042(15) -0.0071(13)
C6 0.088(2) 0.0750(19) 0.0931(19) 0.0225(17) -0.0008(15) 0.0028(14)
N7 0.0673(14) 0.0659(13) 0.0818(13) -0.0046(11) -0.0047(10) 0.0025(10)
C8 0.0732(19) 0.0656(16) 0.0885(17) 0.0001(14) -0.0041(13) 0.0021(12)
O8 0.0803(15) 0.0799(14) 0.1052(14) -0.0178(12) -0.0160(11) 0.0117(11)
C9 0.095(3) 0.080(2) 0.101(2) -0.0075(19) -0.0230(17) 0.0151(16)
C10 0.123(4) 0.094(3) 0.116(3) -0.015(2) -0.023(2) 0.033(2)
C1A 0.081(2) 0.0761(18) 0.0840(17) -0.0162(16) -0.0081(13) 0.0053(13)
C6A 0.119(3) 0.075(2) 0.092(2) -0.019(2) -0.0059(18) 0.0027(15)
C5A 0.200(7) 0.088(3) 0.101(3) -0.044(4) -0.029(3) 0.001(2)
C4A 0.164(6) 0.137(5) 0.137(4) -0.079(5) -0.053(4) 0.016(3)
C3A 0.096(3) 0.159(5) 0.168(4) -0.053(4) -0.034(3) 0.014(4)
C2A 0.074(2) 0.107(3) 0.123(3) -0.018(2) -0.0201(18) 0.004(2)
C1' 0.0546(15) 0.0824(18) 0.0877(17) 0.0011(13) 0.0003(12) 0.0108(14)
C2' 0.0570(16) 0.0635(15) 0.0905(17) -0.0030(12) 0.0035(12) 0.0089(12)
C1B 0.0603(15) 0.0707(16) 0.0819(16) -0.0092(13) 0.0093(11) 0.0079(12)
C6B 0.090(2) 0.087(2) 0.102(2) -0.0160(19) -0.0004(17) 0.0041(17)
C5B 0.103(3) 0.123(3) 0.094(2) -0.034(3) -0.0028(19) 0.003(2)
C4B 0.084(3) 0.145(4) 0.096(2) -0.030(3) -0.0089(17) 0.039(3)
C3B 0.106(3) 0.123(4) 0.108(3) 0.020(3) 0.003(2) 0.040(3)
C2B 0.100(3) 0.088(2) 0.094(2) 0.009(2) 0.0027(17) 0.0181(16)
O11 0.0551(11) 0.0634(11) 0.1057(13) 0.0011(9) 0.0069(9) 0.0063(9)
C12X 0.0610(17) 0.0709(18) 0.0894(17) 0.0042(13) 0.0050(12) 0.0015(13)
O12 0.0695(14) 0.0673(14) 0.162(2) 0.0058(11) 0.0090(13) -0.0056(13)
C1C 0.0576(16) 0.0703(16) 0.0866(17) 0.0007(13) 0.0064(12) -0.0025(12)
C6C 0.0621(17) 0.080(2) 0.131(3) 0.0064(16) 0.0093(16) -0.0160(18)
C5C 0.076(2) 0.074(2) 0.172(4) -0.0079(18) 0.017(2) -0.027(2)
C4C 0.0645(19) 0.091(3) 0.139(3) -0.0130(19) 0.0135(18) -0.028(2)
C3C 0.0538(17) 0.095(3) 0.145(3) 0.0040(17) 0.0056(17) -0.015(2)
C2C 0.0646(19) 0.080(2) 0.126(3) 0.0069(16) 0.0069(16) -0.0047(18)
C3' 0.075(2) 0.121(3) 0.097(2) 0.029(2) 0.0014(15) -0.0101(19)
N11 0.0698(15) 0.0767(15) 0.0883(15) 0.0014(12) 0.0144(11) -0.0065(12)
Br11 0.0800(3) 0.1343(5) 0.2563(8) -0.0328(3) -0.0163(4) 0.0087(5)
C12 0.091(2) 0.097(2) 0.097(2) -0.018(2) 0.0196(16) -0.0066(17)
C13 0.101(3) 0.0740(19) 0.0894(19) -0.0136(18) 0.0190(16) -0.0082(15)
C14 0.0542(16) 0.088(2) 0.0868(17) -0.0005(14) 0.0050(12) -0.0068(14)
C15 0.085(2) 0.0739(19) 0.0921(19) 0.0067(16) 0.0124(15) 0.0005(14)
C16 0.075(2) 0.087(2) 0.100(2) 0.0170(17) 0.0107(15) -0.0034(16)
N17 0.0587(14) 0.0781(15) 0.0844(14) -0.0034(11) 0.0035(10) -0.0064(11)
C18 0.0661(18) 0.096(2) 0.0909(19) -0.0073(17) 0.0008(13) -0.0165(15)
O18 0.0795(16) 0.137(3) 0.1162(17) -0.0384(17) 0.0149(13) -0.0342(16)
C19 0.081(2) 0.102(3) 0.115(2) -0.016(2) 0.0187(18) -0.026(2)
C20 0.128(4) 0.148(5) 0.173(5) -0.051(4) 0.047(4) -0.080(4)
C11A 0.0641(17) 0.0712(16) 0.0773(15) -0.0046(13) 0.0085(11) -0.0068(12)
C12A 0.108(3) 0.086(2) 0.0824(19) 0.0041(19) 0.0099(16) 0.0024(15)
C13A 0.161(5) 0.079(2) 0.103(3) -0.019(3) 0.036(3) 0.0011(18)
C14A 0.113(4) 0.132(4) 0.116(3) -0.045(3) 0.033(3) -0.017(3)
C15A 0.071(2) 0.138(4) 0.127(3) -0.015(2) 0.0160(19) -0.019(3)
C16A 0.0631(18) 0.094(2) 0.104(2) 0.0001(16) 0.0087(14) -0.0016(17)
C11' 0.0574(16) 0.097(2) 0.0872(18) 0.0035(15) 0.0081(12) -0.0079(15)
C12' 0.0597(17) 0.0765(18) 0.0975(19) 0.0023(14) 0.0089(13) -0.0039(14)
C11B 0.0641(17) 0.0761(18) 0.0825(16) 0.0046(14) 0.0027(12) -0.0004(13)
C16B 0.094(3) 0.093(2) 0.108(2) -0.021(2) 0.0153(18) -0.0162(19)
C15B 0.115(3) 0.115(3) 0.109(3) -0.027(3) 0.034(2) -0.006(2)
C14B 0.112(3) 0.109(3) 0.093(2) 0.011(3) 0.0194(19) -0.001(2)
C13B 0.125(3) 0.083(2) 0.121(3) 0.005(2) 0.027(2) -0.014(2)
C12B 0.106(3) 0.0714(19) 0.116(3) 0.0064(19) 0.029(2) 0.0006(17)
O21 0.0558(11) 0.0744(12) 0.1130(14) 0.0037(10) 0.0044(9) -0.0033(10)
C22 0.0621(17) 0.0809(19) 0.0775(16) 0.0022(14) 0.0056(11) 0.0009(13)
O22 0.0746(16) 0.0792(16) 0.157(2) 0.0061(13) 0.0019(13) 0.0134(14)
C11C 0.0583(15) 0.0794(18) 0.0766(15) 0.0036(13) 0.0049(11) 0.0011(12)
C16C 0.0647(19) 0.085(2) 0.125(3) 0.0086(16) 0.0065(17) 0.0013(18)
C15C 0.0611(19) 0.105(3) 0.127(3) 0.0067(18) -0.0015(17) 0.000(2)
C14C 0.0606(19) 0.107(3) 0.129(3) -0.0085(19) -0.0020(17) 0.003(2)
C13C 0.084(3) 0.094(3) 0.181(4) -0.012(2) -0.009(3) 0.029(3)
C12C 0.0625(18) 0.094(2) 0.131(3) -0.0025(18) -0.0054(16) 0.023(2)
C13' 0.122(3) 0.113(3) 0.095(2) 0.038(3) -0.003(2) 0.010(2)

loop_
_atom_type_symbol
_atom_type_description
_atom_type_scat_dispersion_real
_atom_type_scat_dispersion_imag
_atom_type_scat_source
C C 0.0181 0.0091 'International Tables Vol C Tables 4.2.6.8 and 6.1.1.4'
H H 0.0000 0.0000 'International Tables Vol C Tables 4.2.6.8 and 6.1.1.4'
N N 0.0311 0.0180 'International Tables Vol C Tables 4.2.6.8 and 6.1.1.4'
O O 0.0492 0.0322 'International Tables Vol C Tables 4.2.6.8 and 6.1.1.4'
Br Br -0.6763 1.2805 'International Tables Vol C Tables 4.2.6.8 and 6.1.1.4'

loop_
_geom_angle_atom_site_label_1
_geom_angle_atom_site_label_2
_geom_angle_atom_site_label_3
_geom_angle
_geom_angle_publ_flag
C6 N1 C1' 111.4(2) yes
C6 N1 C2 109.0(2) yes
C1' N1 C2 111.2(2) yes
N1 C2 C3 111.6(2) ?
N1 C2 H2A 109.3 ?
C3 C2 H2A 109.3 ?
N1 C2 H2B 109.3 ?
C3 C2 H2B 109.3 ?
H2A C2 H2B 108.0 ?
C3' C3 C4 115.1(3) ?
C3' C3 C2 111.2(3) ?
C4 C3 C2 108.3(2) ?
C3' C3 H3A 107.3 ?
C4 C3 H3A 107.3 ?
C2 C3 H3A 107.3 ?
N7 C4 C5 113.2(2) ?
N7 C4 C3 112.9(2) ?
C5 C4 C3 110.9(2) ?
N7 C4 H4A 106.4 ?
C5 C4 H4A 106.4 ?
C3 C4 H4A 106.4 ?
C4 C5 C6 109.4(3) ?
C4 C5 H5A 109.8 ?
C6 C5 H5A 109.8 ?
C4 C5 H5B 109.8 ?
C6 C5 H5B 109.8 ?
H5A C5 H5B 108.3 ?
N1 C6 C5 111.6(3) ?
N1 C6 H6A 109.3 ?
C5 C6 H6A 109.3 ?
N1 C6 H6B 109.3 ?
C5 C6 H6B 109.3 ?
H6A C6 H6B 108.0 ?
C8 N7 C1A 121.8(2) yes
C8 N7 C4 117.1(2) yes
C1A N7 C4 120.8(2) yes
O8 C8 N7 122.1(3) ?
O8 C8 C9 121.8(3) ?
N7 C8 C9 116.1(3) ?
C10 C9 C8 112.2(3) ?
C10 C9 H9A 109.2 ?
C8 C9 H9A 109.2 ?
C10 C9 H9B 109.2 ?
C8 C9 H9B 109.2 ?
H9A C9 H9B 107.9 ?
C9 C10 H10A 109.5 ?
C9 C10 H10B 109.5 ?
H10A C10 H10B 109.5 ?
C9 C10 H10C 109.5 ?
H10A C10 H10C 109.5 ?
H10B C10 H10C 109.5 ?
C2A C1A C6A 120.5(3) ?
C2A C1A N7 120.5(3) ?
C6A C1A N7 118.9(3) ?
C5A C6A C1A 119.2(5) ?
C5A C6A H6AA 120.4 ?
C1A C6A H6AA 120.4 ?
C4A C5A C6A 119.8(6) ?
C4A C5A H5AA 120.1 ?
C6A C5A H5AA 120.1 ?
C3A C4A C5A 120.6(5) ?
C3A C4A H4AA 119.7 ?
C5A C4A H4AA 119.7 ?
C4A C3A C2A 121.3(6) ?
C4A C3A H3AA 119.4 ?
C2A C3A H3AA 119.4 ?
C1A C2A C3A 118.4(5) ?
C1A C2A H2AA 120.8 ?
C3A C2A H2AA 120.8 ?
N1 C1' C2' 112.3(2) ?
N1 C1' H1'A 109.1 ?
C2' C1' H1'A 109.1 ?
N1 C1' H1'B 109.1 ?
C2' C1' H1'B 109.1 ?
H1'A C1' H1'B 107.9 ?
O11 C2' C1B 108.5(2) ?
O11 C2' C1' 106.5(2) ?
C1B C2' C1' 114.6(2) ?
O11 C2' H2'A 109.0 ?
C1B C2' H2'A 109.0 ?
C1' C2' H2'A 109.0 ?
C6B C1B C2B 118.2(3) ?
C6B C1B C2' 120.0(3) ?
C2B C1B C2' 121.8(3) ?
C1B C6B C5B 121.4(4) ?
C1B C6B H6BA 119.3 ?
C5B C6B H6BA 119.3 ?
C4B C5B C6B 119.5(4) ?
C4B C5B H5BA 120.2 ?
C6B C5B H5BA 120.2 ?
C5B C4B C3B 120.1(4) ?
C5B C4B H4BA 120.0 ?
C3B C4B H4BA 120.0 ?
C4B C3B C2B 120.2(4) ?
C4B C3B H3BA 119.9 ?
C2B C3B H3BA 119.9 ?
C1B C2B C3B 120.4(4) ?
C1B C2B H2BA 119.8 ?
C3B C2B H2BA 119.8 ?
C12X O11 C2' 118.0(2) ?
O12 C12X O11 123.6(3) ?
O12 C12X C1C 123.6(3) ?
O11 C12X C1C 112.8(3) ?
C2C C1C C6C 119.3(3) ?
C2C C1C C12X 118.7(3) ?
C6C C1C C12X 122.0(3) ?
C5C C6C C1C 120.4(3) ?
C5C C6C H6CA 119.8 ?
C1C C6C H6CA 119.8 ?
C6C C5C C4C 118.4(4) ?
C6C C5C H5CA 120.8 ?
C4C C5C H5CA 120.8 ?
C3C C4C C5C 122.0(3) ?
C3C C4C Br1 119.9(3) ?
C5C C4C Br1 118.0(3) ?
C4C C3C C2C 118.8(3) ?
C4C C3C H3CA 120.6 ?
C2C C3C H3CA 120.6 ?
C1C C2C C3C 120.9(4) ?
C1C C2C H2CA 119.5 ?
C3C C2C H2CA 119.5 ?
C3 C3' H3'A 109.5 ?
C3 C3' H3'B 109.5 ?
H3'A C3' H3'B 109.5 ?
C3 C3' H3'C 109.5 ?
H3'A C3' H3'C 109.5 ?
H3'B C3' H3'C 109.5 ?
C16 N11 C12 110.6(3) yes
C16 N11 C11' 114.7(3) yes
C12 N11 C11' 112.3(3) yes
N11 C12 C13 111.3(3) ?
N11 C12 H12A 109.4 ?
C13 C12 H12A 109.4 ?
N11 C12 H12B 109.4 ?
C13 C12 H12B 109.4 ?
H12A C12 H12B 108.0 ?
C12 C13 C13' 112.2(3) ?
C12 C13 C14 108.2(3) ?
C13' C13 C14 114.6(3) ?
C12 C13 H13A 107.2 ?
C13' C13 H13A 107.2 ?
C14 C13 H13A 107.2 ?
N17 C14 C15 112.5(3) ?
N17 C14 C13 113.5(3) ?
C15 C14 C13 110.5(3) ?
N17 C14 H14A 106.6 ?
C15 C14 H14A 106.6 ?
C13 C14 H14A 106.6 ?
C16 C15 C14 110.0(3) ?
C16 C15 H15A 109.7 ?
C14 C15 H15A 109.7 ?
C16 C15 H15B 109.7 ?
C14 C15 H15B 109.7 ?
H15A C15 H15B 108.2 ?
N11 C16 C15 110.8(3) ?
N11 C16 H16A 109.5 ?
C15 C16 H16A 109.5 ?
N11 C16 H16B 109.5 ?
C15 C16 H16B 109.5 ?
H16A C16 H16B 108.1 ?
C18 N17 C11A 120.7(2) yes
C18 N17 C14 117.1(3) yes
C11A N17 C14 121.7(2) yes
O18 C18 N17 121.4(3) ?
O18 C18 C19 121.5(3) ?
N17 C18 C19 117.1(3) ?
C20 C19 C18 113.1(3) ?
C20 C19 H19A 109.0 ?
C18 C19 H19A 109.0 ?
C20 C19 H19B 109.0 ?
C18 C19 H19B 109.0 ?
H19A C19 H19B 107.8 ?
C19 C20 H20A 109.5 ?
C19 C20 H20B 109.5 ?
H20A C20 H20B 109.5 ?
C19 C20 H20C 109.5 ?
H20A C20 H20C 109.5 ?
H20B C20 H20C 109.5 ?
C16A C11A C12A 119.2(3) ?
C16A C11A N17 121.1(3) ?
C12A C11A N17 119.7(3) ?
C11A C12A C13A 119.2(4) ?
C11A C12A H12C 120.4 ?
C13A C12A H12C 120.4 ?
C14A C13A C12A 120.3(4) ?
C14A C13A H13B 119.9 ?
C12A C13A H13B 119.9 ?
C13A C14A C15A 121.0(4) ?
C13A C14A H14B 119.5 ?
C15A C14A H14B 119.5 ?
C14A C15A C16A 119.5(5) ?
C14A C15A H15C 120.2 ?
C16A C15A H15C 120.2 ?
C15A C16A C11A 120.8(4) ?
C15A C16A H16C 119.6 ?
C11A C16A H16C 119.6 ?
N11 C11' C12' 110.3(3) ?
N11 C11' H11A 109.6 ?
C12' C11' H11A 109.6 ?
N11 C11' H11B 109.6 ?
C12' C11' H11B 109.6 ?
H11A C11' H11B 108.1 ?
O21 C12' C11B 108.1(3) ?
O21 C12' C11' 105.7(3) ?
C11B C12' C11' 114.0(3) ?
O21 C12' H12D 109.6 ?
C11B C12' H12D 109.6 ?
C11' C12' H12D 109.6 ?
C16B C11B C12B 118.6(3) ?
C16B C11B C12' 121.0(3) ?
C12B C11B C12' 120.4(3) ?
C11B C16B C15B 121.5(4) ?
C11B C16B H1CA 119.3 ?
C15B C16B H1CA 119.3 ?
C14B C15B C16B 120.1(4) ?
C14B C15B H15D 120.0 ?
C16B C15B H15D 120.0 ?
C15B C14B C13B 119.8(4) ?
C15B C14B H14C 120.1 ?
C13B C14B H14C 120.1 ?
C14B C13B C12B 119.7(4) ?
C14B C13B H13C 120.2 ?
C12B C13B H13C 120.2 ?
C11B C12B C13B 120.4(4) ?
C11B C12B H12E 119.8 ?
C13B C12B H12E 119.8 ?
C22 O21 C12' 118.9(3) ?
O22 C22 O21 123.7(3) ?
O22 C22 C11C 125.5(3) ?
O21 C22 C11C 110.9(3) ?
C12C C11C C16C 119.2(3) ?
C12C C11C C22 122.2(3) ?
C16C C11C C22 118.6(3) ?
C15C C16C C11C 120.8(4) ?
C15C C16C H16D 119.6 ?
C11C C16C H16D 119.6 ?
C14C C15C C16C 118.2(4) ?
C14C C15C H15E 120.9 ?
C16C C15C H15E 120.9 ?
C15C C14C C13C 123.4(4) ?
C15C C14C Br11 118.3(3) ?
C13C C14C Br11 118.3(4) ?
C14C C13C C12C 118.0(4) ?
C14C C13C H13D 121.0 ?
C12C C13C H13D 121.0 ?
C11C C12C C13C 120.4(4) ?
C11C C12C H12F 119.8 ?
C13C C12C H12F 119.8 ?
C13 C13' H13E 109.5 ?
C13 C13' H13F 109.5 ?
H13E C13' H13F 109.5 ?
C13 C13' H13G 109.5 ?
H13E C13' H13G 109.5 ?
H13F C13' H13G 109.5 ?

loop_
_geom_bond_atom_site_label_1
_geom_bond_atom_site_label_2
_geom_bond_site_symmetry_2
_geom_bond_distance
_geom_bond_publ_flag
Br1 C4C . 1.904(4) yes
N1 C6 . 1.449(4) yes
N1 C1' . 1.465(4) yes
N1 C2 . 1.466(4) yes
C2 C3 . 1.522(4) ?
C2 H2A . 0.9700 ?
C2 H2B . 0.9700 ?
C3 C3' . 1.510(5) ?
C3 C4 . 1.520(4) ?
C3 H3A . 0.9800 ?
C4 N7 . 1.494(3) yes
C4 C5 . 1.515(4) ?
C4 H4A . 0.9800 ?
C5 C6 . 1.521(5) ?
C5 H5A . 0.9700 ?
C5 H5B . 0.9700 ?
C6 H6A . 0.9700 ?
C6 H6B . 0.9700 ?
N7 C8 . 1.362(4) yes
N7 C1A . 1.431(4) yes
C8 O8 . 1.217(4) ?
C8 C9 . 1.530(4) ?
C9 C10 . 1.507(6) ?
C9 H9A . 0.9700 ?
C9 H9B . 0.9700 ?
C10 H10A . 0.9600 ?
C10 H10B . 0.9600 ?
C10 H10C . 0.9600 ?
C1A C2A . 1.382(6) ?
C1A C6A . 1.404(6) ?
C6A C5A . 1.384(7) ?
C6A H6AA . 0.9300 ?
C5A C4A . 1.376(10) ?
C5A H5AA . 0.9300 ?
C4A C3A . 1.359(11) ?
C4A H4AA . 0.9300 ?
C3A C2A . 1.390(7) ?
C3A H3AA . 0.9300 ?
C2A H2AA . 0.9300 ?
C1' C2' . 1.506(4) ?
C1' H1'A . 0.9700 ?
C1' H1'B . 0.9700 ?
C2' O11 . 1.463(4) ?
C2' C1B . 1.495(4) ?
C2' H2'A . 0.9800 ?
C1B C6B . 1.379(5) ?
C1B C2B . 1.380(5) ?
C6B C5B . 1.389(6) ?
C6B H6BA . 0.9300 ?
C5B C4B . 1.368(7) ?
C5B H5BA . 0.9300 ?
C4B C3B . 1.369(8) ?
C4B H4BA . 0.9300 ?
C3B C2B . 1.394(6) ?
C3B H3BA . 0.9300 ?
C2B H2BA . 0.9300 ?
O11 C12X . 1.331(4) ?
C12X O12 . 1.211(4) ?
C12X C1C . 1.490(4) ?
C1C C2C . 1.376(5) ?
C1C C6C . 1.383(5) ?
C6C C5C . 1.381(6) ?
C6C H6CA . 0.9300 ?
C5C C4C . 1.385(6) ?
C5C H5CA . 0.9300 ?
C4C C3C . 1.358(6) ?
C3C C2C . 1.379(6) ?
C3C H3CA . 0.9300 ?
C2C H2CA . 0.9300 ?
C3' H3'A . 0.9600 ?
C3' H3'B . 0.9600 ?
C3' H3'C . 0.9600 ?
N11 C16 . 1.446(5) yes
N11 C12 . 1.453(5) yes
N11 C11' . 1.459(4) yes
Br11 C14C . 1.910(4) yes
C12 C13 . 1.518(5) ?
C12 H12A . 0.9700 ?
C12 H12B . 0.9700 ?
C13 C13' . 1.522(6) ?
C13 C14 . 1.530(5) ?
C13 H13A . 0.9800 ?
C14 N17 . 1.483(4) yes
C14 C15 . 1.528(5) ?
C14 H14A . 0.9800 ?
C15 C16 . 1.520(5) ?
C15 H15A . 0.9700 ?
C15 H15B . 0.9700 ?
C16 H16A . 0.9700 ?
C16 H16B . 0.9700 ?
N17 C18 . 1.364(4) yes
N17 C11A . 1.444(4) yes
C18 O18 . 1.222(4) ?
C18 C19 . 1.511(5) ?
C19 C20 . 1.489(6) ?
C19 H19A . 0.9700 ?
C19 H19B . 0.9700 ?
C20 H20A . 0.9600 ?
C20 H20B . 0.9600 ?
C20 H20C . 0.9600 ?
C11A C16A . 1.377(5) ?
C11A C12A . 1.388(5) ?
C12A C13A . 1.392(7) ?
C12A H12C . 0.9300 ?
C13A C14A . 1.356(8) ?
C13A H13B . 0.9300 ?
C14A C15A . 1.359(8) ?
C14A H14B . 0.9300 ?
C15A C16A . 1.376(6) ?
C15A H15C . 0.9300 ?
C16A H16C . 0.9300 ?
C11' C12' . 1.516(5) ?
C11' H11A . 0.9700 ?
C11' H11B . 0.9700 ?
C12' O21 . 1.448(4) ?
C12' C11B . 1.510(4) ?
C12' H12D . 0.9800 ?
C11B C16B . 1.361(5) ?
C11B C12B . 1.381(5) ?
C16B C15B . 1.378(6) ?
C16B H1CA . 0.9300 ?
C15B C14B . 1.356(7) ?
C15B H15D . 0.9300 ?
C14B C13B . 1.381(7) ?
C14B H14C . 0.9300 ?
C13B C12B . 1.386(6) ?
C13B H13C . 0.9300 ?
C12B H12E . 0.9300 ?
O21 C22 . 1.338(4) ?
C22 O22 . 1.195(4) ?
C22 C11C . 1.488(5) ?
C11C C12C . 1.376(5) ?
C11C C16C . 1.381(5) ?
C16C C15C . 1.380(6) ?
C16C H16D . 0.9300 ?
C15C C14C . 1.352(7) ?
C15C H15E . 0.9300 ?
C14C C13C . 1.359(6) ?
C13C C12C . 1.393(6) ?
C13C H13D . 0.9300 ?
C12C H12F . 0.9300 ?
C13' H13E . 0.9600 ?
C13' H13F . 0.9600 ?
C13' H13G . 0.9600 ?

loop_
_geom_torsion_atom_site_label_1
_geom_torsion_atom_site_label_2
_geom_torsion_atom_site_label_3
_geom_torsion_atom_site_label_4
_geom_torsion
C6 N1 C2 C3 -61.9(3)
C1' N1 C2 C3 174.9(3)
N1 C2 C3 C3' -68.6(4)
N1 C2 C3 C4 58.8(3)
C3' C3 C4 N7 -58.3(4)
C2 C3 C4 N7 176.6(3)
C3' C3 C4 C5 70.0(4)
C2 C3 C4 C5 -55.2(3)
N7 C4 C5 C6 -177.0(3)
C3 C4 C5 C6 54.9(4)
C1' N1 C6 C5 -175.9(3)
C2 N1 C6 C5 60.9(4)
C4 C5 C6 N1 -57.9(4)
C5 C4 N7 C8 157.3(3)
C3 C4 N7 C8 -75.6(3)
C5 C4 N7 C1A -17.7(4)
C3 C4 N7 C1A 109.4(3)
C1A N7 C8 O8 173.3(3)
C4 N7 C8 O8 -1.6(5)
C1A N7 C8 C9 -8.0(5)
C4 N7 C8 C9 177.2(3)
O8 C8 C9 C10 -4.8(6)
N7 C8 C9 C10 176.4(4)
C8 N7 C1A C2A 85.0(4)
C4 N7 C1A C2A -100.3(4)
C8 N7 C1A C6A -93.0(4)
C4 N7 C1A C6A 81.7(4)
C2A C1A C6A C5A 2.3(5)
N7 C1A C6A C5A -179.8(3)
C1A C6A C5A C4A -2.1(7)
C6A C5A C4A C3A 0.3(8)
C5A C4A C3A C2A 1.4(9)
C6A C1A C2A C3A -0.6(6)
N7 C1A C2A C3A -178.6(4)
C4A C3A C2A C1A -1.2(8)
C6 N1 C1' C2' 157.8(3)
C2 N1 C1' C2' -80.4(3)
N1 C1' C2' O11 -63.3(3)
N1 C1' C2' C1B 176.7(2)
O11 C2' C1B C6B 108.4(3)
C1' C2' C1B C6B -132.7(3)
O11 C2' C1B C2B -71.6(4)
C1' C2' C1B C2B 47.3(4)
C2B C1B C6B C5B 0.8(5)
C2' C1B C6B C5B -179.2(3)
C1B C6B C5B C4B -1.2(6)
C6B C5B C4B C3B -0.5(6)
C5B C4B C3B C2B 2.5(7)
C6B C1B C2B C3B 1.3(6)
C2' C1B C2B C3B -178.7(3)
C4B C3B C2B C1B -2.9(6)
C1B C2' O11 C12X -120.5(3)
C1' C2' O11 C12X 115.6(3)
C2' O11 C12X O12 7.2(4)
C2' O11 C12X C1C -172.8(2)
O12 C12X C1C C2C 2.2(5)
O11 C12X C1C C2C -177.9(3)
O12 C12X C1C C6C 179.7(4)
O11 C12X C1C C6C -0.3(4)
C2C C1C C6C C5C 0.8(6)
C12X C1C C6C C5C -176.7(4)
C1C C6C C5C C4C -2.2(7)
C6C C5C C4C C3C 2.7(7)
C6C C5C C4C Br1 179.8(3)
C5C C4C C3C C2C -1.8(7)
Br1 C4C C3C C2C -178.8(3)
C6C C1C C2C C3C 0.1(6)
C12X C1C C2C C3C 177.7(3)
C4C C3C C2C C1C 0.3(6)
C16 N11 C12 C13 -62.5(4)
C11' N11 C12 C13 168.0(3)
N11 C12 C13 C13' -68.5(5)
N11 C12 C13 C14 58.9(4)
C12 C13 C14 N17 177.6(3)
C13' C13 C14 N17 -56.4(4)
C12 C13 C14 C15 -54.9(4)
C13' C13 C14 C15 71.1(4)
N17 C14 C15 C16 -177.5(3)
C13 C14 C15 C16 54.4(4)
C12 N11 C16 C15 60.6(4)
C11' N11 C16 C15 -171.1(3)
C14 C15 C16 N11 -56.7(4)
C15 C14 N17 C18 157.9(3)
C13 C14 N17 C18 -75.6(4)
C15 C14 N17 C11A -14.3(4)
C13 C14 N17 C11A 112.2(3)
C11A N17 C18 O18 176.7(4)
C14 N17 C18 O18 4.4(5)
C11A N17 C18 C19 -4.0(5)
C14 N17 C18 C19 -176.3(3)
O18 C18 C19 C20 -2.9(7)
N17 C18 C19 C20 177.8(5)
C18 N17 C11A C16A 91.9(4)
C14 N17 C11A C16A -96.2(4)
C18 N17 C11A C12A -86.1(4)
C14 N17 C11A C12A 85.8(4)
C16A C11A C12A C13A 1.4(5)
N17 C11A C12A C13A 179.5(3)
C11A C12A C13A C14A -1.3(6)
C12A C13A C14A C15A 1.0(7)
C13A C14A C15A C16A -0.8(7)
C14A C15A C16A C11A 0.9(6)
C12A C11A C16A C15A -1.3(5)
N17 C11A C16A C15A -179.3(3)
C16 N11 C11' C12' 146.2(3)
C12 N11 C11' C12' -86.4(4)
N11 C11' C12' O21 -64.3(3)
N11 C11' C12' C11B 177.1(3)
O21 C12' C11B C16B 146.8(3)
C11' C12' C11B C16B -96.0(4)
O21 C12' C11B C12B -32.3(4)
C11' C12' C11B C12B 84.8(4)
C12B C11B C16B C15B 1.0(7)
C12' C11B C16B C15B -178.1(4)
C11B C16B C15B C14B -0.7(8)
C16B C15B C14B C13B 0.9(8)
C15B C14B C13B C12B -1.4(8)
C16B C11B C12B C13B -1.6(6)
C12' C11B C12B C13B 177.6(4)
C14B C13B C12B C11B 1.8(7)
C11B C12' O21 C22 -109.2(3)
C11' C12' O21 C22 128.4(3)
C12' O21 C22 O22 -0.7(4)
C12' O21 C22 C11C 179.2(2)
O22 C22 C11C C12C -176.1(4)
O21 C22 C11C C12C 3.9(4)
O22 C22 C11C C16C 5.6(5)
O21 C22 C11C C16C -174.3(3)
C12C C11C C16C C15C -0.4(5)
C22 C11C C16C C15C 177.9(3)
C11C C16C C15C C14C 0.6(6)
C16C C15C C14C C13C -1.0(7)
C16C C15C C14C Br11 -179.9(3)
C15C C14C C13C C12C 1.2(8)
Br11 C14C C13C C12C -179.9(4)
C16C C11C C12C C13C 0.6(6)
C22 C11C C12C C13C -177.6(4)
C14C C13C C12C C11C -1.0(8)

loop_
_cod_related_entry_id
_cod_related_entry_database
_cod_related_entry_code
1 ChemSpider 24724557
